data_2103542
loop_
_publ_author_name
'Pavlovska, A.'
'Werner, S.'
'Maximov, B.'
'Mill, B.'

_publ_section_title
;
 Pressure-induced phase transitions of piezoelectric single crystals
 from the langasite family: La~3~Nb~0.5~Ga~5.5~O~14~ and
 La~3~Ta~0.5~Ga~5.5~O~14~
;
_journal_issue 6
_journal_name_full 'Acta Crystallographica Section B'
_journal_page_first 939
_journal_page_last 947
_journal_paper_doi 10.1107/S0108768102010273
_journal_volume 58
_journal_year 2002
_chemical_formula_sum 'Ga5.54 La3 O14 Ta0.46'
_chemical_formula_weight 1110.22
_chemical_name_systematic ?
_space_group_IT_number 150
_symmetry_space_group_name_Hall 'P 3 2"'
_symmetry_space_group_name_H-M 'P 3 2 1'
_atom_sites_solution_hydrogens geom
_atom_sites_solution_primary direct
_atom_sites_solution_secondary difmap
_audit_creation_method SHELXL-97
_cell_angle_alpha 90.00
_cell_angle_beta 90.00
_cell_angle_gamma 120.00
_cell_formula_units_Z 1
_cell_length_a 8.063
_cell_length_b 8.063
_cell_length_c 5.059
_cell_measurement_temperature 293(2)
_cell_volume 284.8
_computing_structure_refinement 'SHELXL-97 (Sheldrick, 1997)'
_computing_structure_solution 'SHELXS-97 (Sheldrick, 1990)'
_diffrn_ambient_pressure 8.15E+6
_diffrn_ambient_temperature 293(2)
_diffrn_measured_fraction_theta_full 0.611
_diffrn_measured_fraction_theta_max 0.611
_diffrn_radiation_monochromator graphite
_diffrn_radiation_source 'fine-focus sealed tube'
_diffrn_radiation_wavelength 0.70930
_diffrn_reflns_av_R_equivalents 0.0888
_diffrn_reflns_av_sigmaI/netI 0.0544
_diffrn_reflns_limit_h_max 12
_diffrn_reflns_limit_h_min -12
_diffrn_reflns_limit_k_max 10
_diffrn_reflns_limit_k_min -10
_diffrn_reflns_limit_l_max 6
_diffrn_reflns_limit_l_min -6
_diffrn_reflns_number 1557
_diffrn_reflns_theta_full 31.88
_diffrn_reflns_theta_max 31.88
_diffrn_reflns_theta_min 2.91
_exptl_absorpt_coefficient_mu 28.343
_exptl_crystal_density_diffrn 6.472
_exptl_crystal_density_method 'not measured'
_exptl_crystal_F_000 488
_refine_diff_density_max 2.492
_refine_diff_density_min -2.555
_refine_diff_density_rms 0.654
_refine_ls_abs_structure_details 'Flack H D (1983), Acta Cryst. A39, 876-881'
_refine_ls_abs_structure_Flack -0.05(8)
_refine_ls_extinction_coef 0.146(17)
_refine_ls_extinction_expression Fc^*^=kFc[1+0.001xFc^2^\l^3^/sin(2\q)]^-1/4^
_refine_ls_extinction_method SHELXL
_refine_ls_goodness_of_fit_ref 1.160
_refine_ls_hydrogen_treatment mixed
_refine_ls_matrix_type full
_refine_ls_number_parameters 45
_refine_ls_number_reflns 423
_refine_ls_number_restraints 0
_refine_ls_restrained_S_all 1.160
_refine_ls_R_factor_all 0.0541
_refine_ls_R_factor_gt 0.0528
_refine_ls_shift/su_max 0.121
_refine_ls_shift/su_mean 0.021
_refine_ls_structure_factor_coef Fsqd
_refine_ls_weighting_details 'calc w=1/[\s^2^(Fo^2^)+(0.1000P)^2^+0.0000P] where P=(Fo^2^+2Fc^2^)/3'
_refine_ls_weighting_scheme calc
_refine_ls_wR_factor_gt 0.1250
_refine_ls_wR_factor_ref 0.1258
_reflns_number_gt 417
_reflns_number_total 423
_reflns_threshold_expression >2sigma(I)
_cod_data_source_file sn0021-8.15cad4.cif
_cod_data_source_block 8.15cad4
_cod_depositor_comments
;
The _diffrn_ambient_pressure was taken from the original data block
header, after comparison with the paper text and supplementary
material.

Saulius Gra\<zulis
;
_cod_database_code 2103542

loop_
_symmetry_equiv_pos_as_xyz
'x, y, z'
'y, x, -z'
'-y, x-y, z'
'-x+y, -x, z'
'-x, -x+y, -z'
'x-y, -y, -z'

loop_
_atom_site_label
_atom_site_type_symbol
_atom_site_fract_x
_atom_site_fract_y
_atom_site_fract_z
_atom_site_U_iso_or_equiv
_atom_site_adp_type
_atom_site_occupancy
_atom_site_symmetry_multiplicity
_atom_site_calc_flag
_atom_site_refinement_flags
La La -0.43034(17) 0.0000 0.0000 0.0154(5) Uani 1 2 d S
Ga1 Ga 0.0000 0.0000 0.0000 0.0174(7) Uani 0.50 6 d SP
Ta Ta 0.0000 0.0000 0.0000 0.0174(7) Uani 0.50 6 d SP
Ga2 Ga -0.6667 -0.3333 0.4715(8) 0.0144(8) Uani 1 3 d S
Ga3 Ga 0.0000 0.2350(4) 0.5000 0.0173(6) Uani 1 2 d S
O1 O 0.661(7) 0.326(11) 0.161(6) 0.032(10) Uani 1 3 d S
O2 O -0.455(2) -0.302(2) 0.312(3) 0.032(4) Uani 1 1 d .
O3 O -0.215(2) -0.070(2) -0.239(3) 0.037(5) Uani 1 1 d .

loop_
_atom_site_aniso_label
_atom_site_aniso_U_11
_atom_site_aniso_U_22
_atom_site_aniso_U_33
_atom_site_aniso_U_23
_atom_site_aniso_U_13
_atom_site_aniso_U_12
La 0.0184(6) 0.0141(7) 0.0123(8) -0.0007(6) -0.0004(3) 0.0070(4)
Ga1 0.0191(9) 0.0191(9) 0.0140(16) 0.000 0.000 0.0096(4)
Ta 0.0191(9) 0.0191(9) 0.0140(16) 0.000 0.000 0.0096(4)
Ga2 0.0157(11) 0.0157(11) 0.0117(18) 0.000 0.000 0.0078(5)
Ga3 0.0185(13) 0.0158(9) 0.0184(15) -0.0022(5) -0.0043(10) 0.0092(6)
O1 0.00(3) 0.09(5) 0.03(2) -0.01(4) 0.02(3) 0.04(4)
O2 0.023(8) 0.044(10) 0.022(10) -0.023(7) -0.001(6) 0.010(7)
O3 0.027(8) 0.035(10) 0.056(12) -0.032(8) -0.033(9) 0.020(7)

loop_
_atom_type_symbol
_atom_type_description
_atom_type_scat_dispersion_real
_atom_type_scat_dispersion_imag
_atom_type_scat_source
La La -0.2871 2.4523 'International Tables Vol C Tables 4.2.6.8 and 6.1.1.4'
Ta Ta -0.7052 6.5227 'International Tables Vol C Tables 4.2.6.8 and 6.1.1.4'
Ga Ga 0.2307 1.6083 'International Tables Vol C Tables 4.2.6.8 and 6.1.1.4'
O O 0.0106 0.0060 'International Tables Vol C Tables 4.2.6.8 and 6.1.1.4'

loop_
_geom_angle_atom_site_label_1
_geom_angle_atom_site_label_2
_geom_angle_atom_site_label_3
_geom_angle
_geom_angle_site_symmetry_1
_geom_angle_site_symmetry_3
O1 La O1 153(3) 2_445 4_565
O1 La O3 122.8(12) 2_445 6
O1 La O3 81.2(13) 4_565 6
O1 La O3 81.2(13) 2_445 .
O1 La O3 122.8(12) 4_565 .
O3 La O3 65.8(6) 6 .
O1 La O2 69.8(11) 2_445 3_455
O1 La O2 93.1(11) 4_565 3_455
O3 La O2 107.0(6) 6 3_455
O3 La O2 139.6(6) . 3_455
O1 La O2 93.1(11) 2_445 5_455
O1 La O2 69.8(11) 4_565 5_455
O3 La O2 139.6(6) 6 5_455
O3 La O2 107.0(6) . 5_455
O2 La O2 102.2(7) 3_455 5_455
O1 La O1 0.7(8) 2_445 6_455
O1 La O1 153.1(17) 4_565 6_455
O3 La O1 123.2(9) 6 6_455
O3 La O1 81.0(9) . 6_455
O2 La O1 70.3(10) 3_455 6_455
O2 La O1 92.5(10) 5_455 6_455
O1 La O1 153.1(17) 2_445 1_455
O1 La O1 0.7(8) 4_565 1_455
O3 La O1 81.0(9) 6 1_455
O3 La O1 123.2(9) . 1_455
O2 La O1 92.5(10) 3_455 1_455
O2 La O1 70.3(10) 5_455 1_455
O1 La O1 153.0(16) 6_455 1_455
O1 La O1 2(3) 2_445 5
O1 La O1 155.0(7) 4_565 5
O3 La O1 121.3(17) 6 5
O3 La O1 79.5(15) . 5
O2 La O1 71.1(11) 3_455 5
O2 La O1 94.1(14) 5_455 5
O1 La O1 2(2) 6_455 5
O1 La O1 154.9(14) 1_455 5
O1 La O1 155.0(7) 2_445 3
O1 La O1 2(3) 4_565 3
O3 La O1 79.5(15) 6 3
O3 La O1 121.3(17) . 3
O2 La O1 94.1(14) 3_455 3
O2 La O1 71.1(11) 5_455 3
O1 La O1 154.9(13) 6_455 3
O1 La O1 2(2) 1_455 3
O1 La O1 157(3) 5 3
O1 La O2 126.5(9) 2_445 6
O1 La O2 64.6(10) 4_565 6
O3 La O2 80.0(5) 6 6
O3 La O2 64.5(6) . 6
O2 La O2 155.8(2) 3_455 6
O2 La O2 62.6(6) 5_455 6
O1 La O2 125.9(10) 6_455 6
O1 La O2 65.3(10) 1_455 6
O1 La O2 125.8(8) 5 6
O1 La O2 63.9(12) 3 6
O1 La O2 64.6(10) 2_445 .
O1 La O2 126.5(9) 4_565 .
O3 La O2 64.5(6) 6 .
O3 La O2 80.0(5) . .
O2 La O2 62.6(6) 3_455 .
O2 La O2 155.8(2) 5_455 .
O1 La O2 65.3(10) 6_455 .
O1 La O2 125.9(10) 1_455 .
O1 La O2 63.9(12) 5 .
O1 La O2 125.8(8) 3 .
O2 La O2 137.8(6) 6 .
O3 Ga1 O3 83.9(10) 3 2
O3 Ga1 O3 107.7(12) 3 5
O3 Ga1 O3 85.7(8) 2 5
O3 Ga1 O3 85.7(8) 3 .
O3 Ga1 O3 107.7(12) 2 .
O3 Ga1 O3 162.3(10) 5 .
O3 Ga1 O3 85.7(8) 3 4
O3 Ga1 O3 162.3(10) 2 4
O3 Ga1 O3 83.9(10) 5 4
O3 Ga1 O3 85.7(8) . 4
O3 Ga1 O3 162.3(10) 3 6
O3 Ga1 O3 85.7(8) 2 6
O3 Ga1 O3 85.7(8) 5 6
O3 Ga1 O3 83.9(10) . 6
O3 Ga1 O3 107.7(12) 4 6
O3 Ga1 La 41.9(5) 3 2
O3 Ga1 La 41.9(5) 2 2
O3 Ga1 La 98.8(5) 5 2
O3 Ga1 La 98.8(5) . 2
O3 Ga1 La 126.2(6) 4 2
O3 Ga1 La 126.2(6) 6 2
O3 Ga1 La 98.8(5) 3 4
O3 Ga1 La 126.2(6) 2 4
O3 Ga1 La 41.9(5) 5 4
O3 Ga1 La 126.2(6) . 4
O3 Ga1 La 41.9(5) 4 4
O3 Ga1 La 98.8(5) 6 4
La Ga1 La 120.0 2 4
O3 Ga1 La 126.2(6) 3 .
O3 Ga1 La 98.8(5) 2 .
O3 Ga1 La 126.2(6) 5 .
O3 Ga1 La 41.9(5) . .
O3 Ga1 La 98.8(5) 4 .
O3 Ga1 La 41.9(5) 6 .
La Ga1 La 120.0 2 .
La Ga1 La 120.0 4 .
O3 Ta O3 83.9(10) 3 2
O3 Ta O3 107.7(12) 3 5
O3 Ta O3 85.7(8) 2 5
O3 Ta O3 85.7(8) 3 .
O3 Ta O3 107.7(12) 2 .
O3 Ta O3 162.3(10) 5 .
O3 Ta O3 85.7(8) 3 4
O3 Ta O3 162.3(10) 2 4
O3 Ta O3 83.9(10) 5 4
O3 Ta O3 85.7(8) . 4
O3 Ta O3 162.3(10) 3 6
O3 Ta O3 85.7(8) 2 6
O3 Ta O3 85.7(8) 5 6
O3 Ta O3 83.9(10) . 6
O3 Ta O3 107.7(12) 4 6
O3 Ta Ga3 98.1(6) 3 2_556
O3 Ta Ga3 54.0(6) 2 2_556
O3 Ta Ga3 31.9(5) 5 2_556
O3 Ta Ga3 160.3(6) . 2_556
O3 Ta Ga3 113.8(5) 4 2_556
O3 Ta Ga3 87.2(5) 6 2_556
O3 Ta Ga3 31.9(5) 3 2
O3 Ta Ga3 113.8(5) 2 2
O3 Ta Ga3 98.1(6) 5 2
O3 Ta Ga3 87.2(5) . 2
O3 Ta Ga3 54.0(6) 4 2
O3 Ta Ga3 160.3(6) 6 2
Ga3 Ta Ga3 106.34(8) 2_556 2
O3 Ta Ga3 113.8(5) 3 3
O3 Ta Ga3 31.9(5) 2 3
O3 Ta Ga3 87.2(5) 5 3
O3 Ta Ga3 98.1(6) . 3
O3 Ta Ga3 160.3(6) 4 3
O3 Ta Ga3 54.0(6) 6 3
Ga3 Ta Ga3 62.55(7) 2_556 3
Ga3 Ta Ga3 145.12(4) 2 3
O3 Ta Ga3 54.0(6) 3 3_554
O3 Ta Ga3 98.1(6) 2 3_554
O3 Ta Ga3 160.3(6) 5 3_554
O3 Ta Ga3 31.9(5) . 3_554
O3 Ta Ga3 87.2(5) 4 3_554
O3 Ta Ga3 113.8(5) 6 3_554
Ga3 Ta Ga3 145.12(4) 2_556 3_554
Ga3 Ta Ga3 62.55(7) 2 3_554
Ga3 Ta Ga3 106.34(8) 3 3_554
O3 Ta Ga3 160.3(6) 3 .
O3 Ta Ga3 87.2(5) 2 .
O3 Ta Ga3 54.0(6) 5 .
O3 Ta Ga3 113.8(5) . .
O3 Ta Ga3 98.1(6) 4 .
O3 Ta Ga3 31.9(5) 6 .
Ga3 Ta Ga3 62.55(7) 2_556 .
Ga3 Ta Ga3 145.12(4) 2 .
Ga3 Ta Ga3 62.55(7) 3 .
Ga3 Ta Ga3 145.12(4) 3_554 .
O3 Ta Ga3 87.2(5) 3 1_554
O3 Ta Ga3 160.3(6) 2 1_554
O3 Ta Ga3 113.8(5) 5 1_554
O3 Ta Ga3 54.0(6) . 1_554
O3 Ta Ga3 31.9(5) 4 1_554
O3 Ta Ga3 98.1(6) 6 1_554
Ga3 Ta Ga3 145.12(4) 2_556 1_554
Ga3 Ta Ga3 62.55(7) 2 1_554
Ga3 Ta Ga3 145.12(4) 3 1_554
Ga3 Ta Ga3 62.55(7) 3_554 1_554
Ga3 Ta Ga3 106.34(8) . 1_554
O2 Ga2 O2 101.1(7) 4_445 .
O2 Ga2 O2 101.1(7) 4_445 3_455
O2 Ga2 O2 101.1(7) . 3_455
O2 Ga2 O1 118(2) 4_445 6_456
O2 Ga2 O1 117.3(11) . 6_456
O2 Ga2 O1 115(2) 3_455 6_456
O2 Ga2 O1 117.3(11) 4_445 5_556
O2 Ga2 O1 115(2) . 5_556
O2 Ga2 O1 118(2) 3_455 5_556
O1 Ga2 O1 3(4) 6_456 5_556
O2 Ga2 O1 115(2) 4_445 2_446
O2 Ga2 O1 118(2) . 2_446
O2 Ga2 O1 117.3(11) 3_455 2_446
O1 Ga2 O1 3(4) 6_456 2_446
O1 Ga2 O1 3(4) 5_556 2_446
O2 Ga2 La 56.6(6) 4_445 4_445
O2 Ga2 La 44.5(5) . 4_445
O2 Ga2 La 107.8(6) 3_455 4_445
O1 Ga2 La 136.4(18) 6_456 4_445
O1 Ga2 La 133(2) 5_556 4_445
O1 Ga2 La 134.8(10) 2_446 4_445
O2 Ga2 La 107.8(6) 4_445 .
O2 Ga2 La 56.6(6) . .
O2 Ga2 La 44.5(5) 3_455 .
O1 Ga2 La 133(2) 6_456 .
O1 Ga2 La 134.8(10) 5_556 .
O1 Ga2 La 136.4(18) 2_446 .
La Ga2 La 75.69(7) 4_445 .
O2 Ga2 La 44.5(5) 4_445 2_455
O2 Ga2 La 107.8(6) . 2_455
O2 Ga2 La 56.6(6) 3_455 2_455
O1 Ga2 La 134.8(10) 6_456 2_455
O1 Ga2 La 136.4(18) 5_556 2_455
O1 Ga2 La 133(2) 2_446 2_455
La Ga2 La 75.69(7) 4_445 2_455
La Ga2 La 75.69(7) . 2_455
O2 Ga2 La 96.9(5) 4_445 4_446
O2 Ga2 La 88.1(6) . 4_446
O2 Ga2 La 157.7(6) 3_455 4_446
O1 Ga2 La 43.4(18) 6_456 4_446
O1 Ga2 La 40(2) 5_556 4_446
O1 Ga2 La 41.8(11) 2_446 4_446
La Ga2 La 93.046(9) 4_445 4_446
La Ga2 La 139.647(8) . 4_446
La Ga2 La 139.647(8) 2_455 4_446
O2 Ga2 La 157.7(6) 4_445 1_556
O2 Ga2 La 96.9(5) . 1_556
O2 Ga2 La 88.1(6) 3_455 1_556
O1 Ga2 La 40(2) 6_456 1_556
O1 Ga2 La 41.8(11) 5_556 1_556
O1 Ga2 La 43.4(18) 2_446 1_556
La Ga2 La 139.647(9) 4_445 1_556
La Ga2 La 93.045(10) . 1_556
La Ga2 La 139.645(9) 2_455 1_556
La Ga2 La 70.58(7) 4_446 1_556
O2 Ga2 La 88.1(6) 4_445 2_456
O2 Ga2 La 157.7(6) . 2_456
O2 Ga2 La 96.9(5) 3_455 2_456
O1 Ga2 La 41.8(11) 6_456 2_456
O1 Ga2 La 43.4(18) 5_556 2_456
O1 Ga2 La 40(2) 2_446 2_456
La Ga2 La 139.647(9) 4_445 2_456
La Ga2 La 139.646(8) . 2_456
La Ga2 La 93.044(10) 2_455 2_456
La Ga2 La 70.58(7) 4_446 2_456
La Ga2 La 70.58(7) 1_556 2_456
O3 Ga3 O3 131.9(12) 4_556 6
O3 Ga3 O2 108.0(6) 4_556 4
O3 Ga3 O2 101.8(8) 6 4
O3 Ga3 O2 101.8(8) 4_556 6_556
O3 Ga3 O2 108.0(6) 6 6_556
O2 Ga3 O2 102.0(12) 4 6_556
O3 Ga3 Ta 34.5(4) 4_556 1_556
O3 Ga3 Ta 109.6(7) 6 1_556
O2 Ga3 Ta 142.3(5) 4 1_556
O2 Ga3 Ta 87.9(5) 6_556 1_556
O3 Ga3 Ta 109.6(7) 4_556 .
O3 Ga3 Ta 34.5(4) 6 .
O2 Ga3 Ta 87.9(5) 4 .
O2 Ga3 Ta 142.3(5) 6_556 .
Ta Ga3 Ta 106.34(8) 1_556 .
Ga2 O1 La 107(2) 2_666 2_665
Ga2 O1 La 110(3) 2_666 1_655
La O1 La 110.1(10) 2_665 1_655
Ga2 O1 La 108.8(13) 2_666 4
La O1 La 109(3) 2_665 4
La O1 La 111.7(19) 1_655 4
Ga2 O2 Ga3 121.3(9) . 3
Ga2 O2 La 104.8(7) . 4_445
Ga3 O2 La 118.3(7) 3 4_445
Ga2 O2 La 91.5(7) . .
Ga3 O2 La 113.1(7) 3 .
La O2 La 103.5(6) 4_445 .
Ga3 O3 Ta 113.7(8) 3_554 .
Ga3 O3 Ga1 113.7(8) 3_554 .
Ta O3 Ga1 0.0 . .
Ga3 O3 La 136.6(8) 3_554 .
Ta O3 La 105.2(7) . .
Ga1 O3 La 105.2(7) . .

loop_
_geom_bond_atom_site_label_1
_geom_bond_atom_site_label_2
_geom_bond_distance
_geom_bond_site_symmetry_2
La O1 2.58(6) 2_445
La O1 2.58(6) 4_565
La O3 2.403(16) 6
La O3 2.403(16) .
La O2 2.449(16) 3_455
La O2 2.449(16) 5_455
La O1 2.48(7) 6_455
La O1 2.48(7) 1_455
La O1 2.53(4) 5
La O1 2.53(4) 3
La O2 2.823(19) 6
La O2 2.823(19) .
Ga1 O3 1.952(13) 3
Ga1 O3 1.952(13) 2
Ga1 O3 1.952(13) 5
Ga1 O3 1.952(13) .
Ga1 O3 1.952(13) 4
Ga1 O3 1.952(13) 6
Ga1 La 3.4698(14) 2
Ga1 La 3.4698(14) 4
Ta O3 1.952(13) 3
Ta O3 1.952(13) 2
Ta O3 1.952(13) 5
Ta O3 1.952(13) .
Ta O3 1.952(13) 4
Ta O3 1.952(13) 6
Ta Ga3 3.1602(17) 2_556
Ta Ga3 3.1602(17) 2
Ta Ga3 3.1602(17) 3
Ta Ga3 3.1602(17) 3_554
Ta Ga3 3.1603(17) .
Ta Ga3 3.1603(17) 1_554
Ga2 O2 1.786(15) 4_445
Ga2 O2 1.786(15) .
Ga2 O2 1.786(15) 3_455
Ga2 O1 1.86(3) 6_456
Ga2 O1 1.86(3) 5_556
Ga2 O1 1.86(3) 2_446
Ga2 La 3.380(3) 4_445
Ga2 La 3.380(3) 2_455
Ga2 La 3.589(3) 4_446
Ga2 La 3.589(3) 1_556
Ga2 La 3.589(3) 2_456
Ga3 O3 1.822(15) 4_556
Ga3 O3 1.822(15) 6
Ga3 O2 1.844(17) 4
Ga3 O2 1.844(17) 6_556
Ga3 Ta 3.1602(17) 1_556
O1 Ga2 1.86(3) 2_666
O1 La 2.58(6) 2_665
O1 La 2.48(7) 1_655
O1 La 2.53(4) 4
O2 Ga3 1.844(17) 3
O2 La 2.449(16) 4_445
O3 Ga3 1.822(15) 3_554
